data_7037678
loop_
_publ_author_name
'Singh, Vinay K.'
'Kadu, Rahul'
'Roy, Hetal'
'Raghavaiah, Pallepogu'
'Mobin, Shaikh M.'

_publ_section_title
;
 Phenolate based metallomacrocyclic xanthate complexes of Co(II)/Cu(II)
 and their exclusive deployment in [2&#x2009;:&#x2009;2] binuclear
 N,O-Schiff base macrocycle formation and in vitro anticancer studies.
;
_journal_issue 4
_journal_name_full 'Dalton transactions (Cambridge, England : 2003)'
_journal_page_first 1443
_journal_page_last 1454
_journal_paper_doi 10.1039/c5dt03407h
_journal_volume 45
_journal_year 2016
_chemical_formula_moiety 'C52 H36 Co2 N4 O6'
_chemical_formula_sum 'C52 H36 Co2 N4 O6'
_chemical_formula_weight 930.71
_chemical_name_systematic
;
 ? 
;
_space_group_crystal_system orthorhombic
_space_group_IT_number 61
_space_group_name_Hall '-P 2ac 2ab'
_space_group_name_H-M_alt 'P b c a'
_symmetry_space_group_name_Hall '-P 2ac 2ab'
_symmetry_space_group_name_H-M 'P b c a'
_atom_sites_solution_hydrogens geom
_atom_sites_solution_primary direct
_atom_sites_solution_secondary difmap
_audit_creation_date 2015-10-16
_audit_creation_method
;
Olex2 1.2
(compiled 2015.09.30 svn.r3233 for OlexSys, GUI svn.r5103)
;
_audit_update_record
;
2015-11-19 deposited with the CCDC.
2015-12-01 downloaded from the CCDC.
;
_cell_angle_alpha 90.00
_cell_angle_beta 90.00
_cell_angle_gamma 90.00
_cell_formula_units_Z 8
_cell_length_a 26.3438(6)
_cell_length_b 12.3067(3)
_cell_length_c 28.9628(7)
_cell_measurement_reflns_used 7772
_cell_measurement_temperature 293(2)
_cell_measurement_theta_max 71.6630
_cell_measurement_theta_min 3.9270
_cell_volume 9389.9(4)
_computing_cell_refinement
;
CrysAlisPro, Agilent Technologies,
Version 1.171.36.28 (release 01-02-2013 CrysAlis171 .NET)
(compiled Feb  1 2013,16:14:44)
;
_computing_data_collection
;
CrysAlisPro, Agilent Technologies,
Version 1.171.36.28 (release 01-02-2013 CrysAlis171 .NET)
(compiled Feb  1 2013,16:14:44)
;
_computing_data_reduction
;
CrysAlisPro, Agilent Technologies,
Version 1.171.36.28 (release 01-02-2013 CrysAlis171 .NET)
(compiled Feb  1 2013,16:14:44)
;
_computing_molecular_graphics 'Olex2 (Dolomanov et al., 2009)'
_computing_publication_material 'Olex2 (Dolomanov et al., 2009)'
_computing_structure_refinement 'XL (Sheldrick, 2008)'
_computing_structure_solution 'ShelXS (Sheldrick, 2008)'
_diffrn_ambient_temperature 293(2)
_diffrn_measured_fraction_theta_full 0.940
_diffrn_measured_fraction_theta_max 0.940
_diffrn_measurement_device_type 'Xcalibur, Eos, Gemini'
_diffrn_radiation_monochromator graphite
_diffrn_radiation_type CuK\a
_diffrn_radiation_wavelength 1.54184
_diffrn_reflns_av_R_equivalents 0.0385
_diffrn_reflns_av_unetI/netI 0.0507
_diffrn_reflns_limit_h_max 31
_diffrn_reflns_limit_h_min -31
_diffrn_reflns_limit_k_max 7
_diffrn_reflns_limit_k_min -14
_diffrn_reflns_limit_l_max 35
_diffrn_reflns_limit_l_min -35
_diffrn_reflns_number 23584
_diffrn_reflns_theta_full 72.16
_diffrn_reflns_theta_max 72.16
_diffrn_reflns_theta_min 4.92
_diffrn_source 'fine-focus sealed tube'
_exptl_absorpt_coefficient_mu 5.965
_exptl_absorpt_correction_T_max 1.00000
_exptl_absorpt_correction_T_min 0.58979
_exptl_absorpt_correction_type multi-scan
_exptl_absorpt_process_details
;
Empirical absorption correction using spherical harmonics,
 implemented in SCALE3 ABSPACK scaling algorithm.
;
_exptl_crystal_colour 'reddish brown'
_exptl_crystal_density_diffrn 1.317
_exptl_crystal_density_method 'not measured'
_exptl_crystal_description block
_exptl_crystal_F_000 3824
_exptl_crystal_size_max 0.42
_exptl_crystal_size_mid 0.37
_exptl_crystal_size_min 0.21
_refine_diff_density_max 0.401
_refine_diff_density_min -0.282
_refine_diff_density_rms 0.076
_refine_ls_extinction_method none
_refine_ls_goodness_of_fit_ref 1.113
_refine_ls_hydrogen_treatment constr
_refine_ls_matrix_type full
_refine_ls_number_parameters 577
_refine_ls_number_reflns 8695
_refine_ls_number_restraints 0
_refine_ls_restrained_S_all 1.113
_refine_ls_R_factor_all 0.0959
_refine_ls_R_factor_gt 0.0593
_refine_ls_shift/su_max 0.001
_refine_ls_shift/su_mean 0.000
_refine_ls_structure_factor_coef Fsqd
_refine_ls_weighting_details 'calc w=1/[\s^2^(Fo^2^)+(0.1078P)^2^+2.1990P] where P=(Fo^2^+2Fc^2^)/3'
_refine_ls_weighting_scheme calc
_refine_ls_wR_factor_gt 0.1861
_refine_ls_wR_factor_ref 0.2087
_reflns_number_gt 5638
_reflns_number_total 8695
_reflns_threshold_expression >2sigma(I)
_cod_data_source_file c5dt03407h2.cif
_cod_data_source_block Compound5
_cod_depositor_comments 'Adding full bibliography for 7037677--7037681.cif.'
_cod_database_code 7037678
_olex2_refinement_description
;
1. Fixed Uiso
 At 1.2 times of:
  All C(H) groups
2.a Aromatic/amide H refined with riding coordinates:
 C8(H8), C10(H10), C14(H14), C18(H18), C20(H20), C21(H21), C23(H23), C24(H24),
 C25(H25), C27(H27), C28(H28), C32(H32), C35(H35), C37(H37), C38(H38), C40(H40),
  C41(H41), C42(H42), C44(H44), C45(H45), C46(H46), C47(H47), C48(H48),
 C49(H49), C50(H50), C51(H51), C53(H53), C54(H54), C55(H55), C56(H56), C57(H57),
  C58(H58), C59(H59), C61(H61), C62(H62), C63(H63)
;
_olex2_submission_special_instructions 'No special instructions were received'

loop_
_space_group_symop_id
_space_group_symop_operation_xyz
1 'x, y, z'
2 '-x+1/2, -y, z+1/2'
3 'x+1/2, -y+1/2, -z'
4 '-x, y+1/2, -z+1/2'
5 '-x, -y, -z'
6 'x-1/2, y, -z-1/2'
7 '-x-1/2, y-1/2, z'
8 'x, -y-1/2, z-1/2'

loop_
_atom_site_label
_atom_site_type_symbol
_atom_site_fract_x
_atom_site_fract_y
_atom_site_fract_z
_atom_site_U_iso_or_equiv
_atom_site_adp_type
_atom_site_occupancy
_atom_site_calc_flag
_atom_site_refinement_flags_posn
Co1 Co 0.31661(3) -0.19727(5) 0.50195(3) 0.0448(2) Uani 1 d .
Co2 Co 0.49695(2) 0.17339(6) 0.83791(3) 0.0469(2) Uani 1 d .
N3 N 0.42438(14) 0.1930(3) 0.82340(15) 0.0531(10) Uani 1 d .
N4 N 0.36565(13) -0.2326(3) 0.55030(13) 0.0450(8) Uani 1 d .
O5 O 0.54802(13) 0.0941(3) 0.86855(13) 0.0628(9) Uani 1 d .
O6 O 0.35540(13) -0.2608(3) 0.45365(12) 0.0643(9) Uani 1 d .
C7 C 0.49696(16) 0.1670(4) 0.73477(16) 0.0469(10) Uani 1 d .
C8 C 0.41036(16) -0.2721(3) 0.54135(16) 0.0468(10) Uani 1 d .
H8 H 0.4317 -0.2831 0.5665 0.056 Uiso 1 calc R
N9 N 0.29082(13) -0.0548(3) 0.52423(14) 0.0494(9) Uani 1 d .
C10 C 0.29809(18) -0.2156(4) 0.66177(19) 0.0592(13) Uani 1 d .
H10 H 0.2670 -0.2362 0.6743 0.071 Uiso 1 calc R
C11 C 0.40262(18) -0.2944(4) 0.45555(17) 0.0501(11) Uani 1 d .
O12 O 0.41375(15) 0.2414(3) 0.61768(13) 0.0704(11) Uani 1 d .
C13 C 0.43046(17) -0.3005(3) 0.49691(17) 0.0469(10) Uani 1 d .
C14 C 0.48745(19) 0.0861(4) 0.70248(18) 0.0555(12) Uani 1 d .
H14 H 0.5002 0.0165 0.7072 0.067 Uiso 1 calc R
O15 O 0.49311(13) 0.2746(4) 0.88769(15) 0.0764(12) Uani 1 d .
N16 N 0.52522(14) 0.1424(3) 0.77572(14) 0.0512(9) Uani 1 d .
O17 O 0.32222(16) -0.1463(4) 0.73482(14) 0.0857(14) Uani 1 d .
C18 C 0.30753(19) 0.0617(4) 0.5903(2) 0.0588(13) Uani 1 d .
H18 H 0.2764 0.0416 0.6028 0.071 Uiso 1 calc R
C19 C 0.35510(16) -0.2087(3) 0.59736(16) 0.0433(10) Uani 1 d .
C20 C 0.4807(2) -0.3391(5) 0.4959(2) 0.0631(14) Uani 1 d .
H20 H 0.4991 -0.3436 0.5232 0.076 Uiso 1 calc R
C21 C 0.39008(16) -0.1563(4) 0.62450(16) 0.0489(10) Uani 1 d .
H21 H 0.4210 -0.1353 0.6118 0.059 Uiso 1 calc R
C22 C 0.60332(18) 0.0610(4) 0.8049(2) 0.0609(13) Uani 1 d .
C23 C 0.56991(17) 0.0993(4) 0.76966(19) 0.0559(12) Uani 1 d .
H23 H 0.5812 0.0929 0.7394 0.067 Uiso 1 calc R
C24 C 0.4496(2) 0.2908(4) 0.6888(2) 0.0602(13) Uani 1 d .
H24 H 0.4367 0.3603 0.6841 0.072 Uiso 1 calc R
C25 C 0.30867(17) -0.2360(4) 0.61600(18) 0.0525(11) Uani 1 d .
H25 H 0.2842 -0.2686 0.5975 0.063 Uiso 1 calc R
C26 C 0.21144(18) -0.1897(4) 0.4768(2) 0.0583(13) Uani 1 d .
C27 C 0.3859(2) -0.0826(5) 0.7871(2) 0.0781(17) Uani 1 d .
H27 H 0.3950 -0.1540 0.7937 0.094 Uiso 1 calc R
C28 C 0.4775(2) 0.2690(4) 0.72760(19) 0.0590(13) Uani 1 d .
H28 H 0.4833 0.3235 0.7492 0.071 Uiso 1 calc R
O29 O 0.25365(14) -0.2446(3) 0.47799(17) 0.0822(13) Uani 1 d .
C30 C 0.39760(17) 0.1085(4) 0.79923(17) 0.0541(12) Uani 1 d .
C31 C 0.44049(18) 0.2104(4) 0.65661(18) 0.0522(11) Uani 1 d .
C32 C 0.24471(17) -0.0243(4) 0.51671(19) 0.0546(12) Uani 1 d .
H32 H 0.2362 0.0449 0.5270 0.065 Uiso 1 calc R
C33 C 0.46313(18) 0.3594(4) 0.88876(19) 0.0575(12) Uani 1 d .
C34 C 0.3480(2) -0.0611(5) 0.75600(19) 0.0679(15) Uani 1 d .
C35 C 0.4263(2) -0.3277(5) 0.41477(19) 0.0652(14) Uani 1 d .
H35 H 0.4086 -0.3245 0.3870 0.078 Uiso 1 calc R
C36 C 0.32300(17) 0.0185(4) 0.54874(18) 0.0503(11) Uani 1 d .
C37 C 0.3358(2) 0.0449(6) 0.7454(2) 0.0766(16) Uani 1 d .
H37 H 0.3106 0.0594 0.7238 0.092 Uiso 1 calc R
C38 C 0.45901(19) 0.1083(4) 0.66328(17) 0.0547(12) Uani 1 d .
H38 H 0.4526 0.0539 0.6417 0.066 Uiso 1 calc R
C39 C 0.3341(2) -0.1641(4) 0.68905(18) 0.0587(12) Uani 1 d .
C40 C 0.40037(18) 0.2802(4) 0.83394(18) 0.0593(13) Uani 1 d .
H40 H 0.3676 0.2871 0.8223 0.071 Uiso 1 calc R
C41 C 0.4106(2) 0.0038(4) 0.8089(2) 0.0662(14) Uani 1 d .
H41 H 0.4362 -0.0103 0.8302 0.079 Uiso 1 calc R
C42 C 0.4752(2) -0.3647(5) 0.4151(2) 0.0707(15) Uani 1 d .
H42 H 0.4902 -0.3869 0.3877 0.085 Uiso 1 calc R
C43 C 0.3845(2) 0.1630(4) 0.59578(19) 0.0556(12) Uani 1 d .
C44 C 0.6501(2) 0.0170(5) 0.7903(3) 0.0799(18) Uani 1 d .
H44 H 0.6588 0.0212 0.7592 0.096 Uiso 1 calc R
C45 C 0.36990(19) 0.0454(4) 0.5312(2) 0.0612(13) Uani 1 d .
H45 H 0.3810 0.0147 0.5037 0.073 Uiso 1 calc R
C46 C 0.6691(2) -0.0387(5) 0.8663(3) 0.085(2) Uani 1 d .
H46 H 0.6906 -0.0737 0.8870 0.102 Uiso 1 calc R
C47 C 0.38018(18) -0.1343(4) 0.66994(17) 0.0544(12) Uani 1 d .
H47 H 0.4044 -0.0994 0.6880 0.065 Uiso 1 calc R
C48 C 0.11759(19) -0.0810(5) 0.4694(2) 0.0715(16) Uani 1 d .
H48 H 0.0867 -0.0449 0.4668 0.086 Uiso 1 calc R
C49 C 0.4438(3) 0.5331(5) 0.9227(3) 0.0854(19) Uani 1 d .
H49 H 0.4527 0.5888 0.9428 0.102 Uiso 1 calc R
C50 C 0.3384(2) 0.1353(4) 0.6138(2) 0.0628(13) Uani 1 d .
H50 H 0.3276 0.1655 0.6415 0.075 Uiso 1 calc R
C51 C 0.36073(19) 0.1293(5) 0.7666(2) 0.0683(15) Uani 1 d .
H51 H 0.3527 0.2006 0.7589 0.082 Uiso 1 calc R
C52 C 0.41868(19) 0.3682(4) 0.86179(18) 0.0581(12) Uani 1 d .
C53 C 0.6247(2) 0.0044(5) 0.8822(2) 0.0698(15) Uani 1 d .
H53 H 0.6170 -0.0001 0.9135 0.084 Uiso 1 calc R
C54 C 0.5025(2) -0.3698(6) 0.4557(2) 0.0750(16) Uani 1 d .
H54 H 0.5359 -0.3943 0.4554 0.090 Uiso 1 calc R
C55 C 0.4735(2) 0.4423(5) 0.9203(2) 0.0748(17) Uani 1 d .
H55 H 0.5012 0.4356 0.9401 0.090 Uiso 1 calc R
C56 C 0.1682(2) -0.2386(5) 0.4562(2) 0.0749(17) Uani 1 d .
H56 H 0.1707 -0.3092 0.4449 0.090 Uiso 1 calc R
C57 C 0.3889(3) 0.4625(5) 0.8663(2) 0.0851(18) Uani 1 d .
H57 H 0.3598 0.4696 0.8484 0.102 Uiso 1 calc R
C58 C 0.4007(2) 0.1185(5) 0.5546(2) 0.0655(14) Uani 1 d .
H58 H 0.4322 0.1374 0.5426 0.079 Uiso 1 calc R
C59 C 0.4015(3) 0.5437(5) 0.8961(3) 0.092(2) Uani 1 d .
H59 H 0.3814 0.6056 0.8983 0.110 Uiso 1 calc R
C60 C 0.59029(19) 0.0556(4) 0.8520(2) 0.0582(13) Uani 1 d .
C61 C 0.12316(19) -0.1848(5) 0.4524(2) 0.0719(16) Uani 1 d .
H61 H 0.0958 -0.2187 0.4381 0.086 Uiso 1 calc R
C62 C 0.15818(19) -0.0318(5) 0.4901(2) 0.0681(15) Uani 1 d .
H62 H 0.1544 0.0384 0.5015 0.082 Uiso 1 calc R
C63 C 0.6830(2) -0.0317(6) 0.8204(3) 0.091(2) Uani 1 d .
H63 H 0.7138 -0.0594 0.8102 0.109 Uiso 1 calc R
C64 C 0.20537(17) -0.0838(4) 0.49463(18) 0.0522(11) Uani 1 d .

loop_
_atom_site_aniso_label
_atom_site_aniso_U_11
_atom_site_aniso_U_22
_atom_site_aniso_U_33
_atom_site_aniso_U_23
_atom_site_aniso_U_13
_atom_site_aniso_U_12
Co1 0.0433(4) 0.0420(4) 0.0490(4) -0.0083(3) -0.0125(3) 0.0096(3)
Co2 0.0401(4) 0.0553(4) 0.0451(4) -0.0099(3) -0.0064(3) 0.0003(3)
N3 0.046(2) 0.057(2) 0.056(2) -0.0110(19) -0.0040(18) -0.0005(18)
N4 0.0456(19) 0.045(2) 0.044(2) -0.0010(16) -0.0026(16) 0.0074(16)
O5 0.067(2) 0.063(2) 0.058(2) -0.0016(17) -0.0110(18) 0.0055(17)
O6 0.062(2) 0.084(2) 0.0461(19) -0.0083(18) -0.0068(16) 0.0217(19)
C7 0.042(2) 0.051(3) 0.047(2) -0.003(2) -0.002(2) 0.0010(19)
C8 0.047(2) 0.044(2) 0.049(3) 0.001(2) -0.009(2) 0.0029(19)
N9 0.047(2) 0.038(2) 0.063(3) -0.0082(17) -0.0150(18) 0.0029(15)
C10 0.047(2) 0.068(3) 0.062(3) -0.015(3) 0.008(2) -0.015(2)
C11 0.057(3) 0.043(2) 0.051(3) 0.000(2) 0.001(2) 0.000(2)
O12 0.090(3) 0.0478(19) 0.073(2) 0.0095(17) -0.035(2) -0.0192(18)
C13 0.048(2) 0.039(2) 0.053(3) -0.0005(19) -0.003(2) 0.0015(18)
C14 0.065(3) 0.040(2) 0.062(3) -0.002(2) -0.004(2) 0.011(2)
O15 0.055(2) 0.095(3) 0.080(3) -0.039(2) -0.0126(19) 0.0089(19)
N16 0.046(2) 0.053(2) 0.055(2) -0.0036(18) -0.0005(18) 0.0026(17)
O17 0.098(3) 0.102(3) 0.058(2) -0.025(2) 0.023(2) -0.056(2)
C18 0.053(3) 0.050(3) 0.073(4) -0.011(2) -0.002(2) 0.002(2)
C19 0.043(2) 0.038(2) 0.049(2) -0.0046(18) -0.0048(19) 0.0092(18)
C20 0.050(3) 0.079(4) 0.060(3) -0.006(3) 0.000(2) 0.008(3)
C21 0.038(2) 0.059(3) 0.049(3) -0.001(2) 0.000(2) -0.001(2)
C22 0.049(2) 0.055(3) 0.080(4) -0.002(3) -0.008(3) 0.000(2)
C23 0.050(3) 0.055(3) 0.062(3) -0.004(2) 0.001(2) 0.003(2)
C24 0.073(3) 0.039(2) 0.069(3) -0.003(2) -0.013(3) 0.001(2)
C25 0.044(2) 0.052(3) 0.061(3) -0.012(2) -0.006(2) -0.007(2)
C26 0.044(2) 0.061(3) 0.070(3) -0.010(3) -0.008(2) 0.006(2)
C27 0.098(4) 0.071(4) 0.066(4) -0.002(3) -0.001(3) -0.015(3)
C28 0.067(3) 0.048(3) 0.062(3) -0.015(2) -0.007(3) -0.007(2)
O29 0.056(2) 0.066(2) 0.124(4) -0.037(2) -0.025(2) 0.0081(18)
C30 0.041(2) 0.068(3) 0.053(3) -0.011(2) 0.002(2) -0.006(2)
C31 0.053(3) 0.046(3) 0.057(3) 0.001(2) -0.008(2) -0.007(2)
C32 0.049(2) 0.044(2) 0.070(3) -0.006(2) -0.011(2) 0.006(2)
C33 0.048(2) 0.058(3) 0.066(3) -0.014(2) 0.010(2) -0.010(2)
C34 0.064(3) 0.086(4) 0.054(3) -0.017(3) 0.012(3) -0.024(3)
C35 0.071(3) 0.076(4) 0.049(3) -0.005(3) 0.006(3) 0.003(3)
C36 0.050(2) 0.040(2) 0.061(3) -0.005(2) -0.012(2) 0.0074(19)
C37 0.060(3) 0.101(5) 0.068(4) -0.016(3) -0.013(3) -0.004(3)
C38 0.065(3) 0.050(3) 0.050(3) -0.010(2) -0.007(2) -0.005(2)
C39 0.059(3) 0.066(3) 0.051(3) -0.007(2) 0.005(2) -0.014(2)
C40 0.047(2) 0.072(3) 0.059(3) -0.009(3) -0.004(2) 0.000(2)
C41 0.074(3) 0.059(3) 0.065(3) -0.005(3) -0.013(3) -0.007(3)
C42 0.070(3) 0.081(4) 0.062(3) -0.012(3) 0.021(3) -0.007(3)
C43 0.065(3) 0.040(2) 0.061(3) 0.001(2) -0.023(3) -0.004(2)
C44 0.058(3) 0.082(4) 0.100(5) 0.001(4) -0.002(3) 0.013(3)
C45 0.060(3) 0.061(3) 0.063(3) -0.010(3) -0.005(2) 0.002(2)
C46 0.073(4) 0.063(4) 0.120(6) 0.009(4) -0.036(4) 0.011(3)
C47 0.052(3) 0.061(3) 0.050(3) -0.008(2) -0.006(2) -0.014(2)
C48 0.043(3) 0.083(4) 0.089(4) -0.002(3) -0.012(3) 0.004(3)
C49 0.096(5) 0.071(4) 0.089(5) -0.029(3) 0.011(4) -0.012(4)
C50 0.067(3) 0.056(3) 0.065(3) -0.015(3) -0.003(3) 0.002(2)
C51 0.056(3) 0.066(3) 0.083(4) -0.015(3) -0.017(3) 0.002(2)
C52 0.058(3) 0.062(3) 0.054(3) -0.009(2) 0.000(2) -0.002(2)
C53 0.068(3) 0.062(3) 0.080(4) 0.004(3) -0.022(3) -0.007(3)
C54 0.052(3) 0.097(4) 0.076(4) -0.013(3) 0.013(3) 0.005(3)
C55 0.059(3) 0.084(4) 0.081(4) -0.030(3) 0.009(3) -0.020(3)
C56 0.061(3) 0.060(3) 0.104(5) -0.022(3) -0.008(3) -0.006(3)
C57 0.084(4) 0.077(4) 0.095(5) -0.015(4) -0.011(4) 0.014(3)
C58 0.057(3) 0.074(4) 0.065(3) 0.002(3) -0.008(3) -0.013(3)
C59 0.107(5) 0.061(4) 0.107(5) -0.024(4) -0.004(5) 0.010(4)
C60 0.060(3) 0.045(3) 0.069(3) -0.005(2) -0.019(3) -0.003(2)
C61 0.045(3) 0.080(4) 0.090(4) -0.012(3) -0.010(3) -0.008(3)
C62 0.050(3) 0.063(3) 0.091(4) -0.007(3) -0.014(3) 0.005(2)
C63 0.061(3) 0.083(5) 0.129(7) -0.002(4) -0.016(4) 0.024(3)
C64 0.044(2) 0.057(3) 0.056(3) 0.000(2) -0.010(2) 0.000(2)

loop_
_atom_type_symbol
_atom_type_description
_atom_type_scat_dispersion_real
_atom_type_scat_dispersion_imag
_atom_type_scat_source
C C 0.0181 0.0091 'International Tables Vol C Tables 4.2.6.8 and 6.1.1.4'
H H 0.0000 0.0000 'International Tables Vol C Tables 4.2.6.8 and 6.1.1.4'
Co Co -2.3653 3.6143 'International Tables Vol C Tables 4.2.6.8 and 6.1.1.4'
N N 0.0311 0.0180 'International Tables Vol C Tables 4.2.6.8 and 6.1.1.4'
O O 0.0492 0.0322 'International Tables Vol C Tables 4.2.6.8 and 6.1.1.4'

loop_
_geom_angle_atom_site_label_1
_geom_angle_atom_site_label_2
_geom_angle_atom_site_label_3
_geom_angle
N4 Co1 N9 100.93(15)
O6 Co1 N4 94.61(15)
O6 Co1 N9 141.76(18)
O29 Co1 N4 140.78(19)
O29 Co1 O6 94.28(17)
O29 Co1 N9 95.24(15)
N3 Co2 N16 101.16(17)
O5 Co2 N3 148.85(17)
O5 Co2 O15 91.16(17)
O5 Co2 N16 93.44(16)
O15 Co2 N3 91.71(16)
O15 Co2 N16 146.15(19)
C30 N3 Co2 119.4(3)
C40 N3 Co2 122.0(3)
C40 N3 C30 118.6(4)
C8 N4 Co1 122.6(3)
C8 N4 C19 116.5(4)
C19 N4 Co1 120.8(3)
C60 O5 Co2 128.8(4)
C11 O6 Co1 127.5(3)
C14 C7 N16 120.0(4)
C28 C7 C14 119.1(4)
C28 C7 N16 120.8(4)
N4 C8 H8 116.4
N4 C8 C13 127.2(4)
C13 C8 H8 116.4
C32 N9 Co1 121.6(3)
C32 N9 C36 117.4(4)
C36 N9 Co1 121.1(3)
C25 C10 H10 120.2
C25 C10 C39 119.5(4)
C39 C10 H10 120.2
O6 C11 C13 123.2(4)
O6 C11 C35 118.7(5)
C35 C11 C13 118.1(5)
C31 O12 C43 117.7(4)
C11 C13 C8 123.9(4)
C20 C13 C8 116.6(4)
C20 C13 C11 119.4(5)
C7 C14 H14 119.7
C38 C14 C7 120.5(4)
C38 C14 H14 119.7
C33 O15 Co2 124.8(3)
C7 N16 Co2 121.0(3)
C23 N16 Co2 122.6(4)
C23 N16 C7 116.4(4)
C39 O17 C34 115.6(4)
C36 C18 H18 119.9
C36 C18 C50 120.2(5)
C50 C18 H18 119.9
C21 C19 N4 121.0(4)
C21 C19 C25 119.1(4)
C25 C19 N4 119.9(4)
C13 C20 H20 119.6
C54 C20 C13 120.8(5)
C54 C20 H20 119.6
C19 C21 H21 119.5
C47 C21 C19 121.0(4)
C47 C21 H21 119.5
C44 C22 C23 116.7(6)
C60 C22 C23 123.9(5)
C60 C22 C44 119.0(5)
N16 C23 C22 126.5(5)
N16 C23 H23 116.8
C22 C23 H23 116.8
C28 C24 H24 119.8
C28 C24 C31 120.4(5)
C31 C24 H24 119.8
C10 C25 C19 120.8(4)
C10 C25 H25 119.6
C19 C25 H25 119.6
O29 C26 C56 118.4(5)
O29 C26 C64 124.5(4)
C64 C26 C56 117.0(4)
C34 C27 H27 120.4
C34 C27 C41 119.3(6)
C41 C27 H27 120.4
C7 C28 H28 119.9
C24 C28 C7 120.3(4)
C24 C28 H28 119.9
C26 O29 Co1 126.8(3)
C41 C30 N3 117.4(4)
C41 C30 C51 119.6(5)
C51 C30 N3 123.0(5)
C24 C31 O12 116.2(4)
C38 C31 O12 123.5(4)
C38 C31 C24 120.2(5)
N9 C32 H32 116.1
N9 C32 C64 127.8(5)
C64 C32 H32 116.1
O15 C33 C52 123.3(5)
O15 C33 C55 118.7(5)
C55 C33 C52 117.9(5)
C27 C34 O17 119.9(6)
C27 C34 C37 119.9(5)
C37 C34 O17 120.1(6)
C11 C35 H35 119.6
C42 C35 C11 120.8(5)
C42 C35 H35 119.6
C18 C36 N9 120.2(4)
C45 C36 N9 120.1(5)
C45 C36 C18 119.7(5)
C34 C37 H37 119.8
C51 C37 C34 120.3(6)
C51 C37 H37 119.8
C14 C38 H38 120.3
C31 C38 C14 119.4(4)
C31 C38 H38 120.3
O17 C39 C10 117.7(4)
O17 C39 C47 122.7(5)
C47 C39 C10 119.6(5)
N3 C40 H40 116.6
N3 C40 C52 126.9(5)
C52 C40 H40 116.6
C27 C41 H41 119.7
C30 C41 C27 120.6(5)
C30 C41 H41 119.7
C35 C42 H42 119.5
C35 C42 C54 120.9(5)
C54 C42 H42 119.5
C50 C43 O12 119.5(5)
C50 C43 C58 120.3(5)
C58 C43 O12 120.1(5)
C22 C44 H44 119.0
C63 C44 C22 122.1(7)
C63 C44 H44 119.0
C36 C45 H45 120.0
C36 C45 C58 120.0(5)
C58 C45 H45 120.0
C53 C46 H46 119.1
C53 C46 C63 121.8(6)
C63 C46 H46 119.1
C21 C47 C39 119.9(4)
C21 C47 H47 120.0
C39 C47 H47 120.0
C61 C48 H48 120.5
C62 C48 H48 120.5
C62 C48 C61 119.0(5)
C55 C49 H49 119.4
C59 C49 H49 119.4
C59 C49 C55 121.3(6)
C18 C50 H50 120.1
C43 C50 C18 119.7(5)
C43 C50 H50 120.1
C30 C51 H51 119.9
C37 C51 C30 120.2(6)
C37 C51 H51 119.9
C33 C52 C40 122.2(5)
C57 C52 C33 118.3(5)
C57 C52 C40 119.2(5)
C46 C53 H53 119.4
C46 C53 C60 121.1(6)
C60 C53 H53 119.4
C20 C54 C42 120.0(5)
C20 C54 H54 120.0
C42 C54 H54 120.0
C33 C55 H55 119.4
C49 C55 C33 121.2(6)
C49 C55 H55 119.4
C26 C56 H56 119.1
C61 C56 C26 121.7(5)
C61 C56 H56 119.1
C52 C57 H57 119.0
C59 C57 C52 121.9(6)
C59 C57 H57 119.0
C43 C58 C45 120.1(5)
C43 C58 H58 120.0
C45 C58 H58 120.0
C49 C59 H59 120.4
C57 C59 C49 119.2(6)
C57 C59 H59 120.4
O5 C60 C22 123.2(5)
O5 C60 C53 119.1(5)
C53 C60 C22 117.8(5)
C48 C61 H61 119.5
C56 C61 C48 121.0(5)
C56 C61 H61 119.5
C48 C62 H62 119.0
C48 C62 C64 122.1(5)
C64 C62 H62 119.0
C44 C63 C46 118.2(6)
C44 C63 H63 120.9
C46 C63 H63 120.9
C26 C64 C32 123.9(4)
C62 C64 C26 119.2(4)
C62 C64 C32 116.9(5)

loop_
_geom_bond_atom_site_label_1
_geom_bond_atom_site_label_2
_geom_bond_distance
Co1 N4 1.954(4)
Co1 O6 1.901(3)
Co1 N9 1.988(4)
Co1 O29 1.890(4)
Co2 N3 1.972(4)
Co2 O5 1.884(3)
Co2 O15 1.908(4)
Co2 N16 1.986(4)
N3 C30 1.438(6)
N3 C40 1.283(6)
N4 C8 1.300(5)
N4 C19 1.422(6)
O5 C60 1.301(6)
O6 C11 1.312(5)
C7 C14 1.388(6)
C7 N16 1.432(6)
C7 C28 1.371(7)
C8 H8 0.9300
C8 C13 1.435(6)
N9 C32 1.290(5)
N9 C36 1.427(6)
C10 H10 0.9300
C10 C25 1.378(7)
C10 C39 1.387(7)
C11 C13 1.406(6)
C11 C35 1.398(7)
O12 C31 1.383(6)
O12 C43 1.387(5)
C13 C20 1.406(6)
C14 H14 0.9300
C14 C38 1.387(7)
O15 C33 1.309(6)
N16 C23 1.303(6)
O17 C34 1.392(6)
O17 C39 1.380(6)
C18 H18 0.9300
C18 C36 1.378(7)
C18 C50 1.394(7)
C19 C21 1.373(6)
C19 C25 1.378(6)
C20 H20 0.9300
C20 C54 1.352(8)
C21 H21 0.9300
C21 C47 1.369(7)
C22 C23 1.428(7)
C22 C44 1.410(7)
C22 C60 1.409(8)
C23 H23 0.9300
C24 H24 0.9300
C24 C28 1.371(7)
C24 C31 1.380(7)
C25 H25 0.9300
C26 O29 1.302(6)
C26 C56 1.420(7)
C26 C64 1.411(7)
C27 H27 0.9300
C27 C34 1.371(8)
C27 C41 1.398(7)
C28 H28 0.9300
C30 C41 1.363(7)
C30 C51 1.379(7)
C31 C38 1.362(7)
C32 H32 0.9300
C32 C64 1.421(6)
C33 C52 1.412(7)
C33 C55 1.397(7)
C34 C37 1.378(8)
C35 H35 0.9300
C35 C42 1.365(8)
C36 C45 1.376(7)
C37 H37 0.9300
C37 C51 1.373(8)
C38 H38 0.9300
C39 C47 1.384(7)
C40 H40 0.9300
C40 C52 1.434(7)
C41 H41 0.9300
C42 H42 0.9300
C42 C54 1.380(8)
C43 C50 1.366(7)
C43 C58 1.378(8)
C44 H44 0.9300
C44 C63 1.367(9)
C45 H45 0.9300
C45 C58 1.387(7)
C46 H46 0.9300
C46 C53 1.364(9)
C46 C63 1.383(10)
C47 H47 0.9300
C48 H48 0.9300
C48 C61 1.376(8)
C48 C62 1.367(7)
C49 H49 0.9300
C49 C55 1.366(8)
C49 C59 1.362(9)
C50 H50 0.9300
C51 H51 0.9300
C52 C57 1.407(7)
C53 H53 0.9300
C53 C60 1.407(7)
C54 H54 0.9300
C55 H55 0.9300
C56 H56 0.9300
C56 C61 1.363(7)
C57 H57 0.9300
C57 C59 1.361(8)
C58 H58 0.9300
C59 H59 0.9300
C61 H61 0.9300
C62 H62 0.9300
C62 C64 1.405(7)
C63 H63 0.9300

loop_
_geom_torsion_atom_site_label_1
_geom_torsion_atom_site_label_2
_geom_torsion_atom_site_label_3
_geom_torsion_atom_site_label_4
_geom_torsion
Co1 N4 C8 C13 -2.9(6)
Co1 N4 C19 C21 -131.3(4)
Co1 N4 C19 C25 47.1(5)
Co1 O6 C11 C13 8.3(7)
Co1 O6 C11 C35 -172.8(4)
Co1 N9 C32 C64 3.0(8)
Co1 N9 C36 C18 -128.9(4)
Co1 N9 C36 C45 50.3(6)
Co2 N3 C30 C41 35.6(6)
Co2 N3 C30 C51 -143.1(4)
Co2 N3 C40 C52 -8.4(8)
Co2 O5 C60 C22 -5.1(7)
Co2 O5 C60 C53 175.9(4)
Co2 O15 C33 C52 22.0(7)
Co2 O15 C33 C55 -162.5(4)
Co2 N16 C23 C22 4.8(7)
N3 Co2 O5 C60 130.1(4)
N3 Co2 O15 C33 -32.3(4)
N3 Co2 N16 C7 16.5(4)
N3 Co2 N16 C23 -163.5(4)
N3 C30 C41 C27 179.3(5)
N3 C30 C51 C37 -178.7(5)
N3 C40 C52 C33 -12.6(9)
N3 C40 C52 C57 174.1(6)
N4 Co1 O6 C11 -11.2(4)
N4 Co1 N9 C32 -147.9(4)
N4 Co1 N9 C36 32.9(4)
N4 Co1 O29 C26 117.7(5)
N4 C8 C13 C11 -3.4(7)
N4 C8 C13 C20 178.3(5)
N4 C19 C21 C47 -179.3(4)
N4 C19 C25 C10 178.6(5)
O5 Co2 N3 C30 -61.5(5)
O5 Co2 N3 C40 120.1(4)
O5 Co2 O15 C33 178.8(4)
O5 Co2 N16 C7 168.9(3)
O5 Co2 N16 C23 -11.2(4)
O6 Co1 N4 C8 8.2(4)
O6 Co1 N4 C19 -176.3(3)
O6 Co1 N9 C32 99.9(4)
O6 Co1 N9 C36 -79.3(4)
O6 Co1 O29 C26 -139.7(5)
O6 C11 C13 C8 0.7(7)
O6 C11 C13 C20 179.0(5)
O6 C11 C35 C42 -179.0(5)
C7 C14 C38 C31 0.1(8)
C7 N16 C23 C22 -175.2(5)
C8 N4 C19 C21 44.5(6)
C8 N4 C19 C25 -137.1(4)
C8 C13 C20 C54 178.8(5)
N9 Co1 N4 C8 -136.7(4)
N9 Co1 N4 C19 38.8(3)
N9 Co1 O6 C11 103.0(4)
N9 Co1 O29 C26 3.2(6)
N9 C32 C64 C26 -0.2(9)
N9 C32 C64 C62 -179.2(5)
N9 C36 C45 C58 178.6(5)
C10 C39 C47 C21 -0.4(8)
C11 C13 C20 C54 0.4(8)
C11 C35 C42 C54 -0.4(9)
O12 C31 C38 C14 177.0(5)
O12 C43 C50 C18 176.0(5)
O12 C43 C58 C45 -175.8(5)
C13 C11 C35 C42 -0.1(8)
C13 C20 C54 C42 -0.9(10)
C14 C7 N16 Co2 -124.7(4)
C14 C7 N16 C23 55.3(6)
C14 C7 C28 C24 -0.7(8)
O15 Co2 N3 C30 -156.6(4)
O15 Co2 N3 C40 25.1(5)
O15 Co2 O5 C60 -134.7(4)
O15 Co2 N16 C7 -93.9(4)
O15 Co2 N16 C23 86.1(5)
O15 C33 C52 C40 5.7(8)
O15 C33 C52 C57 179.1(6)
O15 C33 C55 C49 179.4(6)
N16 Co2 N3 C30 54.9(4)
N16 Co2 N3 C40 -123.5(4)
N16 Co2 O5 C60 11.8(4)
N16 Co2 O15 C33 80.8(5)
N16 C7 C14 C38 178.3(4)
N16 C7 C28 C24 -178.5(5)
O17 C34 C37 C51 179.2(5)
O17 C39 C47 C21 178.6(5)
C18 C36 C45 C58 -2.1(8)
C19 N4 C8 C13 -178.6(4)
C19 C21 C47 C39 -0.6(8)
C21 C19 C25 C10 -2.9(7)
C22 C44 C63 C46 0.9(10)
C23 C22 C44 C63 -173.6(6)
C23 C22 C60 O5 -6.3(8)
C23 C22 C60 C53 172.7(5)
C24 C31 C38 C14 -0.6(8)
C25 C10 C39 O17 -179.3(5)
C25 C10 C39 C47 -0.2(8)
C25 C19 C21 C47 2.3(7)
C26 C56 C61 C48 -1.3(11)
C27 C34 C37 C51 -1.4(9)
C28 C7 C14 C38 0.5(7)
C28 C7 N16 Co2 53.1(6)
C28 C7 N16 C23 -126.9(5)
C28 C24 C31 O12 -177.4(5)
C28 C24 C31 C38 0.3(8)
O29 Co1 N4 C8 110.7(4)
O29 Co1 N4 C19 -73.7(4)
O29 Co1 O6 C11 -152.9(4)
O29 Co1 N9 C32 -3.8(4)
O29 Co1 N9 C36 177.0(4)
O29 C26 C56 C61 -178.0(6)
O29 C26 C64 C32 -0.8(9)
O29 C26 C64 C62 178.2(6)
C30 N3 C40 C52 173.2(5)
C31 O12 C43 C50 78.4(6)
C31 O12 C43 C58 -105.6(6)
C31 C24 C28 C7 0.3(8)
C32 N9 C36 C18 51.9(7)
C32 N9 C36 C45 -128.9(5)
C33 C52 C57 C59 -0.9(10)
C34 O17 C39 C10 -155.7(6)
C34 O17 C39 C47 25.3(8)
C34 C27 C41 C30 -0.4(9)
C34 C37 C51 C30 -1.0(9)
C35 C11 C13 C8 -178.1(4)
C35 C11 C13 C20 0.1(7)
C35 C42 C54 C20 0.9(10)
C36 N9 C32 C64 -177.8(5)
C36 C18 C50 C43 -1.3(8)
C36 C45 C58 C43 0.8(8)
C39 C10 C25 C19 1.9(8)
C39 O17 C34 C27 -106.4(6)
C39 O17 C34 C37 73.0(7)
C40 N3 C30 C41 -146.0(5)
C40 N3 C30 C51 35.4(7)
C40 C52 C57 C59 172.7(6)
C41 C27 C34 O17 -178.6(5)
C41 C27 C34 C37 2.1(9)
C41 C30 C51 C37 2.7(9)
C43 O12 C31 C24 -151.5(5)
C43 O12 C31 C38 30.8(7)
C44 C22 C23 N16 179.9(5)
C44 C22 C60 O5 180.0(5)
C44 C22 C60 C53 -1.0(7)
C46 C53 C60 O5 178.9(5)
C46 C53 C60 C22 -0.1(8)
C48 C62 C64 C26 0.8(9)
C48 C62 C64 C32 179.9(6)
C50 C18 C36 N9 -178.4(5)
C50 C18 C36 C45 2.3(8)
C50 C43 C58 C45 0.3(8)
C51 C30 C41 C27 -2.0(8)
C52 C33 C55 C49 -4.8(9)
C52 C57 C59 C49 -0.6(11)
C53 C46 C63 C44 -2.1(10)
C55 C33 C52 C40 -169.9(5)
C55 C33 C52 C57 3.5(8)
C55 C49 C59 C57 -0.7(11)
C56 C26 O29 Co1 178.4(5)
C56 C26 C64 C32 179.3(6)
C56 C26 C64 C62 -1.7(8)
C58 C43 C50 C18 0.0(8)
C59 C49 C55 C33 3.5(10)
C60 C22 C23 N16 6.0(8)
C60 C22 C44 C63 0.6(9)
C61 C48 C62 C64 -0.1(10)
C62 C48 C61 C56 0.3(10)
C63 C46 C53 C60 1.7(9)
C64 C26 O29 Co1 -1.5(9)
C64 C26 C56 C61 1.9(10)

loop_
_smtbx_masks_void_nr
_smtbx_masks_void_average_x
_smtbx_masks_void_average_y
_smtbx_masks_void_average_z
_smtbx_masks_void_volume
_smtbx_masks_void_count_electrons
1 0.250 -0.567 0.842 343.2 10.4
2 0.250 -0.037 0.342 343.2 10.4
3 0.750 -0.006 0.658 343.2 10.7
4 0.750 -0.065 0.158 343.2 10.7
